data_7108592
loop_
_publ_author_name
'Jie-Peng Zhang'
'Ai-Xin Zhu'
'Xiao-Ming Chen'

_publ_section_title
;
 Single-crystal X-ray diffraction and Raman spectroscopy studies of
 isobaric N2 adsorption in SOD-type metal-organic zeolites
;
_journal_name_full Chem.Commun.
_journal_page_first 11395
_journal_paper_doi 10.1039/c2cc35544b
_journal_volume 48
_journal_year 2012
_chemical_formula_sum 'C8 H10 N11 Zn'
_chemical_formula_weight 325.64
_chemical_name_systematic
;
?
;
_space_group_IT_number 217
_symmetry_cell_setting cubic
_symmetry_space_group_name_Hall 'I -4 2 3'
_symmetry_space_group_name_H-M 'I -4 3 m'
_atom_sites_solution_hydrogens geom
_atom_sites_solution_primary direct
_atom_sites_solution_secondary difmap
_audit_creation_method SHELXL-97
_cell_angle_alpha 90.00
_cell_angle_beta 90.00
_cell_angle_gamma 90.00
_cell_formula_units_Z 12
_cell_length_a 17.086(2)
_cell_length_b 17.086(2)
_cell_length_c 17.086(2)
_cell_measurement_temperature 113(2)
_cell_volume 4987.9(10)
_computing_structure_refinement 'SHELXL-97 (Sheldrick, 1997)'
_computing_structure_solution 'SHELXS-97 (Sheldrick, 1990)'
_diffrn_ambient_temperature 113(2)
_diffrn_measured_fraction_theta_full 0.998
_diffrn_measured_fraction_theta_max 0.998
_diffrn_measurement_device_type CCD
_diffrn_measurement_method '/w scan'
_diffrn_radiation_monochromator graphite
_diffrn_radiation_source 'fine-focus sealed tube'
_diffrn_radiation_type MoK\a
_diffrn_radiation_wavelength 0.71073
_diffrn_reflns_av_R_equivalents 0.0561
_diffrn_reflns_av_sigmaI/netI 0.0271
_diffrn_reflns_limit_h_max 21
_diffrn_reflns_limit_h_min -19
_diffrn_reflns_limit_k_max 20
_diffrn_reflns_limit_k_min -12
_diffrn_reflns_limit_l_max 20
_diffrn_reflns_limit_l_min -20
_diffrn_reflns_number 9596
_diffrn_reflns_theta_full 25.93
_diffrn_reflns_theta_max 25.93
_diffrn_reflns_theta_min 2.38
_exptl_absorpt_coefficient_mu 1.485
_exptl_absorpt_correction_T_max 0.7555
_exptl_absorpt_correction_T_min 0.7456
_exptl_absorpt_correction_type multi-scan
_exptl_absorpt_process_details SADABS
_exptl_crystal_colour colorless
_exptl_crystal_density_diffrn 1.301
_exptl_crystal_density_method 'not measured'
_exptl_crystal_description block
_exptl_crystal_F_000 1980
_exptl_crystal_size_max 0.21
_exptl_crystal_size_mid 0.21
_exptl_crystal_size_min 0.20
_refine_diff_density_max 0.495
_refine_diff_density_min -0.762
_refine_diff_density_rms 0.077
_refine_ls_abs_structure_details 'Flack H D (1983), Acta Cryst. A39, 876-881'
_refine_ls_abs_structure_Flack 0.02(3)
_refine_ls_extinction_method none
_refine_ls_goodness_of_fit_ref 1.056
_refine_ls_hydrogen_treatment constr
_refine_ls_matrix_type full
_refine_ls_number_parameters 53
_refine_ls_number_reflns 940
_refine_ls_number_restraints 0
_refine_ls_restrained_S_all 1.056
_refine_ls_R_factor_all 0.0378
_refine_ls_R_factor_gt 0.0362
_refine_ls_shift/su_max 0.000
_refine_ls_shift/su_mean 0.000
_refine_ls_structure_factor_coef Fsqd
_refine_ls_weighting_details 'calc w=1/[\s^2^(Fo^2^)+(0.0593P)^2^+5.2588P] where P=(Fo^2^+2Fc^2^)/3'
_refine_ls_weighting_scheme calc
_refine_ls_wR_factor_gt 0.0916
_refine_ls_wR_factor_ref 0.0932
_reflns_number_gt 918
_reflns_number_total 940
_reflns_threshold_expression >2sigma(I)
_cod_data_source_file c2cc35544b.txt
_cod_data_source_block MAF-4_113K
_cod_original_cell_volume 4987.7(11)
_cod_original_sg_symbol_H-M I-43m
_cod_database_code 7108592

loop_
_symmetry_equiv_pos_as_xyz
'x, y, z'
'-x, -y, z'
'-x, y, -z'
'x, -y, -z'
'z, x, y'
'z, -x, -y'
'-z, -x, y'
'-z, x, -y'
'y, z, x'
'-y, z, -x'
'y, -z, -x'
'-y, -z, x'
'y, x, z'
'-y, -x, z'
'y, -x, -z'
'-y, x, -z'
'x, z, y'
'-x, z, -y'
'-x, -z, y'
'x, -z, -y'
'z, y, x'
'z, -y, -x'
'-z, y, -x'
'-z, -y, x'
'x+1/2, y+1/2, z+1/2'
'-x+1/2, -y+1/2, z+1/2'
'-x+1/2, y+1/2, -z+1/2'
'x+1/2, -y+1/2, -z+1/2'
'z+1/2, x+1/2, y+1/2'
'z+1/2, -x+1/2, -y+1/2'
'-z+1/2, -x+1/2, y+1/2'
'-z+1/2, x+1/2, -y+1/2'
'y+1/2, z+1/2, x+1/2'
'-y+1/2, z+1/2, -x+1/2'
'y+1/2, -z+1/2, -x+1/2'
'-y+1/2, -z+1/2, x+1/2'
'y+1/2, x+1/2, z+1/2'
'-y+1/2, -x+1/2, z+1/2'
'y+1/2, -x+1/2, -z+1/2'
'-y+1/2, x+1/2, -z+1/2'
'x+1/2, z+1/2, y+1/2'
'-x+1/2, z+1/2, -y+1/2'
'-x+1/2, -z+1/2, y+1/2'
'x+1/2, -z+1/2, -y+1/2'
'z+1/2, y+1/2, x+1/2'
'z+1/2, -y+1/2, -x+1/2'
'-z+1/2, y+1/2, -x+1/2'
'-z+1/2, -y+1/2, x+1/2'

loop_
_atom_site_label
_atom_site_type_symbol
_atom_site_fract_x
_atom_site_fract_y
_atom_site_fract_z
_atom_site_U_iso_or_equiv
_atom_site_adp_type
_atom_site_occupancy
_atom_site_symmetry_multiplicity
_atom_site_calc_flag
_atom_site_refinement_flags
_atom_site_disorder_assembly
_atom_site_disorder_group
Zn1 Zn 0.0000 0.2500 0.5000 0.0218(2) Uani 1 4 d S . .
C1 C 0.12287(15) 0.12287(15) 0.5083(4) 0.0219(11) Uani 1 2 d S . .
N1 N 0.09054(15) 0.18289(15) 0.46994(15) 0.0238(5) Uani 1 1 d . . .
C2 C 0.13218(19) 0.1887(2) 0.40092(19) 0.0290(7) Uani 1 1 d . . .
H2A H 0.1231 0.2256 0.3604 0.035 Uiso 1 1 calc R . .
C3 C 0.0934(2) 0.0934(2) 0.5856(3) 0.0309(10) Uani 1 2 d S . .
H3A H 0.1206 0.1206 0.6281 0.046 Uiso 1 2 calc SR . .
H3B H 0.1032 0.0370 0.5896 0.046 Uiso 0.50 1 calc PR . .
H3C H 0.0370 0.1032 0.5896 0.046 Uiso 0.50 1 calc PR . .
N21 N 0.2872(7) 0.2872(7) 0.5220(9) 0.158(6) Uiso 0.93 2 d SP . .
N22 N 0.3406(19) 0.2864(16) 0.484(2) 0.250(15) Uiso 0.47 1 d P . .
N31 N 0.2076(7) 0.2076(7) 0.7924(7) 0.105(5) Uiso 1 6 d S . .
N32 N 0.2404(6) 0.2404(6) 0.7596(6) 0.048(4) Uiso 0.50 6 d SP A 1
N32' N 0.1796(18) 0.1796(18) 0.8204(18) 0.156(17) Uiso 0.50 6 d SP A 2
N41 N 0.2517(10) 0.5000 0.5000 0.136(7) Uiso 0.80 4 d SP . .
N42 N 0.267(5) 0.544(3) 0.456(3) 0.37(4) Uiso 0.40 2 d SP . .
N51 N 0.456(3) 0.5000 0.5000 0.21(4) Uiso 0.33 4 d SP . .

loop_
_atom_site_aniso_label
_atom_site_aniso_U_11
_atom_site_aniso_U_22
_atom_site_aniso_U_33
_atom_site_aniso_U_23
_atom_site_aniso_U_13
_atom_site_aniso_U_12
Zn1 0.0221(2) 0.0212(3) 0.0221(2) 0.000 0.000 0.000
C1 0.0215(10) 0.0215(10) 0.023(3) -0.0008(14) -0.0008(14) -0.0022(13)
N1 0.0252(13) 0.0226(13) 0.0236(12) 0.0001(9) 0.0028(10) 0.0024(10)
C2 0.0337(18) 0.0281(17) 0.0253(16) 0.0081(13) 0.0033(13) 0.0061(14)
C3 0.0351(15) 0.0351(15) 0.022(2) 0.0068(15) 0.0068(15) 0.010(2)

loop_
_atom_type_symbol
_atom_type_description
_atom_type_scat_dispersion_real
_atom_type_scat_dispersion_imag
_atom_type_scat_source
C C 0.0033 0.0016 'International Tables Vol C Tables 4.2.6.8 and 6.1.1.4'
H H 0.0000 0.0000 'International Tables Vol C Tables 4.2.6.8 and 6.1.1.4'
N N 0.0061 0.0033 'International Tables Vol C Tables 4.2.6.8 and 6.1.1.4'
Zn Zn 0.2839 1.4301 'International Tables Vol C Tables 4.2.6.8 and 6.1.1.4'

loop_
_geom_angle_atom_site_label_1
_geom_angle_atom_site_label_2
_geom_angle_atom_site_label_3
_geom_angle
_geom_angle_site_symmetry_1
_geom_angle_site_symmetry_3
N1 Zn1 N1 109.75(15) 48 46_455
N1 Zn1 N1 109.33(8) 48 .
N1 Zn1 N1 109.33(8) 46_455 .
N1 Zn1 N1 109.33(8) 48 3_556
N1 Zn1 N1 109.33(8) 46_455 3_556
N1 Zn1 N1 109.75(15) . 3_556
N1 C1 N1 113.2(5) . 13
N1 C1 C3 123.4(2) . .
N1 C1 C3 123.4(2) 13 .
C1 N1 C2 105.1(3) . .
C1 N1 Zn1 129.5(3) . .
C2 N1 Zn1 125.4(2) . .
C2 C2 N1 108.29(17) 13 .
N22 N21 N22 71(3) 13 .
N21 N22 N22 54.3(17) . 13
N32' N31 N32 180(6) . .
N42 N41 N42 152(9) . 4_566
N51 N51 N51 60.000(13) 6_566 9
N51 N51 N51 60.000(13) 6_566 10_656
N51 N51 N51 90.00(2) 9 10_656
N51 N51 N51 90.000(19) 6_566 5
N51 N51 N51 60.000(7) 9 5
N51 N51 N51 60.000(6) 10_656 5
N51 N51 N51 45.000(4) 6_566 2_665
N51 N51 N51 45.0 9 2_665
N51 N51 N51 45.0 10_656 2_665
N51 N51 N51 45.000(4) 5 2_665

loop_
_geom_bond_atom_site_label_1
_geom_bond_atom_site_label_2
_geom_bond_distance
_geom_bond_site_symmetry_2
Zn1 N1 1.993(2) 48
Zn1 N1 1.993(2) 46_455
Zn1 N1 1.993(2) .
Zn1 N1 1.993(2) 3_556
C1 N1 1.337(4) .
C1 N1 1.337(4) 13
C1 C3 1.501(8) .
N1 C2 1.381(4) .
C2 C2 1.365(6) 13
N21 N22 1.12(3) 13
N21 N22 1.12(3) .
N22 N22 1.31(6) 13
N31 N32' 0.83(5) .
N31 N32 0.97(2) .
N41 N42 1.11(7) .
N41 N42 1.11(7) 4_566
N51 N51 1.06(8) 6_566
N51 N51 1.06(8) 9
N51 N51 1.06(8) 10_656
N51 N51 1.06(8) 5
N51 N51 1.50(11) 2_665
